data_7114930
loop_
_publ_author_name
'Prior, Timothy J.'
'Rosseinsky, Matthew J.'

_publ_contact_author
;
Matthew J. Rosseinsky
Department of Chemistry 
University of Liverpool
Liverpool
L69 7ZD
UK
;
_publ_section_title
;
 Crystal engineering of a 3-D coordination polymer from 2-D building
 blocks
;
_journal_issue 5
_journal_name_full 'Chemical Communications'
_journal_page_first 495
_journal_paper_doi 10.1039/b009455m
_journal_year 2001
_chemical_formula_structural 'Ni 1.5 (C 9 H 3 O 6) (C 5 N 2 H 6)3.3(C 4 H 10 O)(H 2 O)'
_chemical_formula_sum 'C36 H53 N6 Ni1.5 O10'
_chemical_formula_weight 818.015
_space_group_IT_number 14
_symmetry_cell_setting monoclinic
_symmetry_space_group_name_Hall '-P 2yn'
_symmetry_space_group_name_H-M 'P 1 21/n 1'
_atom_sites_solution_hydrogens geom
_atom_sites_solution_primary direct
_atom_sites_solution_secondary difmap
_audit_creation_method SHELXL-97
_cell_angle_alpha 90.00
_cell_angle_beta 108.9670(10)
_cell_angle_gamma 90.00
_cell_formula_units_Z 4
_cell_length_a 13.1698(9)
_cell_length_b 19.1965(12)
_cell_length_c 16.6969(11)
_cell_measurement_reflns_used 14214
_cell_measurement_temperature 150(2)
_cell_measurement_theta_max 29.25
_cell_measurement_theta_min 3.10
_cell_volume 3992.0(5)
_computing_cell_refinement 'LSCELL (Clegg, 1997)'
_computing_data_collection 'Bruker AXS SMART'
_computing_data_reduction 'Bruker AXS SAINT'
_computing_molecular_graphics 'Diamond (Brandenburg)'
_computing_publication_material 'Stoe X-step'
_computing_structure_refinement 'SHELXL-97 (Sheldrick, 1997)'
_computing_structure_solution 'SHELXS-97 (Sheldrick, 1990)'
_diffrn_ambient_temperature 150(2)
_diffrn_detector_area_resol_mean 8.192
_diffrn_measured_fraction_theta_full 0.915
_diffrn_measured_fraction_theta_max 0.778
_diffrn_measurement_device_type 'Bruker AXS SMART CCD diffractometer'
_diffrn_measurement_method 'omega rotation with narrow frames'
_diffrn_radiation_monochromator 'Silicon 111'
_diffrn_radiation_source 'Daresbury SRS Station 9.8'
_diffrn_radiation_type synchrotron
_diffrn_radiation_wavelength 0.6923
_diffrn_reflns_av_R_equivalents 0.0760
_diffrn_reflns_av_sigmaI/netI 0.0672
_diffrn_reflns_limit_h_max 18
_diffrn_reflns_limit_h_min -18
_diffrn_reflns_limit_k_max 23
_diffrn_reflns_limit_k_min -21
_diffrn_reflns_limit_l_max 7
_diffrn_reflns_limit_l_min -23
_diffrn_reflns_number 13204
_diffrn_reflns_theta_full 24.60
_diffrn_reflns_theta_max 30.24
_diffrn_reflns_theta_min 1.95
_diffrn_standards_number 0
_exptl_absorpt_coefficient_mu 0.776
_exptl_absorpt_correction_T_max 0.99
_exptl_absorpt_correction_T_min 0.97
_exptl_absorpt_correction_type multi-scan
_exptl_absorpt_process_details
;
Sheldrick, G. M., SADABS; Universitat Gottingen, 1997'
;
_exptl_crystal_colour 'pale green'
_exptl_crystal_density_diffrn 1.361
_exptl_crystal_density_method 'not measured'
_exptl_crystal_description rod
_exptl_crystal_F_000 1732
_exptl_crystal_size_max 0.04
_exptl_crystal_size_mid 0.015
_exptl_crystal_size_min 0.015
_refine_diff_density_max 1.694
_refine_diff_density_min -1.961
_refine_diff_density_rms 0.143
_refine_ls_extinction_method none
_refine_ls_goodness_of_fit_ref 1.083
_refine_ls_hydrogen_treatment mixed
_refine_ls_matrix_type full
_refine_ls_number_parameters 515
_refine_ls_number_reflns 9505
_refine_ls_number_restraints 8
_refine_ls_restrained_S_all 1.083
_refine_ls_R_factor_all 0.1069
_refine_ls_R_factor_gt 0.0866
_refine_ls_shift/su_max 0.000
_refine_ls_shift/su_mean 0.000
_refine_ls_structure_factor_coef Fsqd
_refine_ls_weighting_scheme calc
_refine_ls_wR_factor_gt 0.2068
_refine_ls_wR_factor_ref 0.2222
_reflns_number_gt 7586
_reflns_number_total 9505
_reflns_threshold_expression >2sigma(I)
_cod_data_source_file b009455m.txt
_cod_data_source_block (Ni3(btc)2(4-AP)6.(BuOH)6(H2O)2)
_cod_original_sg_symbol_H-M P2(1)/n
_cod_database_code 7114930
_refine_ls_weighting_scheme_details 'w=1/[\s^2^(Fo^2^)+(0.0935P)^2^+20.8156P] where P=(Fo^2^+2Fc^2^)/3'
_diffrn_measured_theta_max 30.24

loop_
_symmetry_equiv_pos_as_xyz
'x, y, z'
'-x+1/2, y+1/2, -z+1/2'
'-x, -y, -z'
'x-1/2, -y-1/2, z-1/2'

loop_
_atom_site_label
_atom_site_type_symbol
_atom_site_fract_x
_atom_site_fract_y
_atom_site_fract_z
_atom_site_U_iso_or_equiv
_atom_site_adp_type
_atom_site_occupancy
_atom_site_calc_flag
_atom_site_refinement_flags
C1 C 0.0073(3) 0.0722(2) 0.3381(3) 0.0141(8) Uani 1 d .
C2 C 0.0746(3) 0.1209(2) 0.3059(2) 0.0134(8) Uani 1 d .
C3 C 0.1787(3) 0.1359(3) 0.3585(3) 0.0159(8) Uani 1 d .
H3 H 0.2059 0.1149 0.4129 0.019 Uiso 1 calc R
C4 C 0.2429(3) 0.1817(2) 0.3312(2) 0.0145(8) Uani 1 d .
C5 C 0.3553(3) 0.1950(3) 0.3856(3) 0.0157(8) Uani 1 d .
C6 C 0.2026(3) 0.2138(3) 0.2529(3) 0.0172(9) Uani 1 d .
H6 H 0.2454 0.2463 0.2352 0.021 Uiso 1 calc R
C7 C 0.0993(3) 0.1983(2) 0.2002(2) 0.0148(8) Uani 1 d .
C8 C 0.0631(3) 0.2311(3) 0.1147(3) 0.0181(9) Uani 1 d .
C9 C 0.0368(3) 0.1506(2) 0.2255(3) 0.0159(8) Uani 1 d .
H9 H -0.0320 0.1381 0.1879 0.019 Uiso 1 calc R
C10 C -0.0753(4) 0.0944(3) 0.6172(3) 0.0191(9) Uani 1 d .
H10 H -0.1115 0.0534 0.6249 0.023 Uiso 1 calc R
C11 C -0.0792(4) 0.1515(3) 0.6650(3) 0.0230(10) Uani 1 d .
H11 H -0.1174 0.1492 0.7044 0.028 Uiso 1 calc R
C12 C -0.0276(4) 0.2132(3) 0.6565(3) 0.0205(9) Uani 1 d .
C13 C 0.0230(4) 0.2133(3) 0.5943(3) 0.0211(9) Uani 1 d .
H13 H 0.0569 0.2543 0.5835 0.025 Uiso 1 calc R
C14 C 0.0227(3) 0.1533(3) 0.5492(3) 0.0184(9) Uani 1 d .
H14 H 0.0575 0.1547 0.5074 0.022 Uiso 1 calc R
C20 C 0.6114(4) 0.3527(3) 0.4008(3) 0.0239(10) Uani 1 d .
H20 H 0.5406 0.3523 0.3615 0.029 Uiso 1 calc R
C21 C 0.6779(4) 0.4052(3) 0.3952(3) 0.0285(11) Uani 1 d .
H21 H 0.6535 0.4402 0.3532 0.034 Uiso 1 calc R
C22 C 0.7832(4) 0.4071(3) 0.4524(3) 0.0277(11) Uani 1 d .
C23 C 0.8133(4) 0.3538(3) 0.5116(3) 0.0282(11) Uani 1 d .
H23 H 0.8837 0.3529 0.5514 0.034 Uiso 1 calc R
C24 C 0.7413(3) 0.3028(3) 0.5124(3) 0.0232(10) Uani 1 d .
H24 H 0.7641 0.2665 0.5531 0.028 Uiso 1 calc R
C30 C 0.6819(3) 0.1575(3) 0.3901(3) 0.0184(9) Uani 1 d .
H30 H 0.6784 0.2009 0.3621 0.022 Uiso 1 calc R
C31 C 0.7526(3) 0.1082(3) 0.3802(3) 0.0188(9) Uani 1 d .
H31 H 0.7974 0.1182 0.3471 0.023 Uiso 1 calc R
C32 C 0.7579(3) 0.0441(3) 0.4186(3) 0.0165(8) Uani 1 d .
C33 C 0.6891(3) 0.0319(3) 0.4658(3) 0.0202(9) Uani 1 d .
H33 H 0.6891 -0.0118 0.4925 0.024 Uiso 1 calc R
C34 C 0.6214(3) 0.0846(3) 0.4729(3) 0.0212(9) Uani 1 d .
H34 H 0.5751 0.0757 0.5051 0.025 Uiso 1 calc R
C71 C -0.2618(5) 0.1419(4) -0.0611(4) 0.0399(14) Uani 1 d .
H71A H -0.2794 0.1870 -0.0913 0.048 Uiso 1 calc R
H71B H -0.3298 0.1163 -0.0706 0.048 Uiso 1 calc R
C72 C -0.1912(5) 0.1007(4) -0.0988(4) 0.0441(16) Uani 1 d .
H72A H -0.2229 0.1010 -0.1613 0.053 Uiso 1 calc R
H72B H -0.1196 0.1229 -0.0836 0.053 Uiso 1 calc R
C73 C -0.1788(6) 0.0268(4) -0.0677(5) 0.0504(17) Uani 1 d .
H73A H -0.2501 0.0040 -0.0854 0.060 Uiso 1 calc R
H73B H -0.1506 0.0267 -0.0051 0.060 Uiso 1 calc R
C74 C -0.1030(8) -0.0150(5) -0.1020(6) 0.074(3) Uani 1 d .
H74A H -0.0972 -0.0628 -0.0803 0.089 Uiso 1 calc R
H74B H -0.0318 0.0068 -0.0837 0.089 Uiso 1 calc R
H74C H -0.1313 -0.0158 -0.1641 0.089 Uiso 1 calc R
C80 C 0.3440(5) 0.1811(3) 0.6527(3) 0.0332(12) Uani 1 d .
H80A H 0.3202 0.2288 0.6325 0.040 Uiso 1 calc R
H80B H 0.4235 0.1805 0.6733 0.040 Uiso 1 calc R
C81 C 0.3027(4) 0.1622(3) 0.7240(3) 0.0300(11) Uani 1 d .
H81A H 0.3294 0.1153 0.7454 0.036 Uiso 1 calc R
H81B H 0.2233 0.1602 0.7021 0.036 Uiso 1 calc R
C82 C 0.3377(6) 0.2144(4) 0.7971(4) 0.0440(16) Uani 1 d .
H82A H 0.3258 0.2622 0.7735 0.053 Uiso 1 calc R
H82B H 0.2917 0.2083 0.8331 0.053 Uiso 1 calc R
C83 C 0.4530(7) 0.2074(5) 0.8513(4) 0.058(2) Uani 1 d .
H83A H 0.4698 0.2423 0.8966 0.070 Uiso 1 calc R
H83B H 0.4994 0.2146 0.8165 0.070 Uiso 1 calc R
H83C H 0.4653 0.1606 0.8762 0.070 Uiso 1 calc R
C91 C -0.4674(4) 0.0322(3) 0.1963(4) 0.0325(12) Uani 1 d .
H91A H -0.3979 0.0173 0.2371 0.039 Uiso 1 calc R
H91B H -0.4928 -0.0050 0.1533 0.039 Uiso 1 calc R
C92 C -0.5470(4) 0.0420(3) 0.2417(3) 0.0329(12) Uani 1 d .
H92A H -0.6147 0.0602 0.2014 0.039 Uiso 1 calc R
H92B H -0.5192 0.0771 0.2870 0.039 Uiso 1 calc R
C93 C -0.5707(5) -0.0253(4) 0.2808(4) 0.0361(13) Uani 1 d .
H93A H -0.5956 -0.0611 0.2360 0.043 Uiso 1 calc R
H93B H -0.5035 -0.0425 0.3229 0.043 Uiso 1 calc R
C94 C -0.6546(6) -0.0159(5) 0.3235(4) 0.0519(18) Uani 1 d .
H94A H -0.6670 -0.0604 0.3475 0.062 Uiso 1 calc R
H94B H -0.7217 0.0002 0.2819 0.062 Uiso 1 calc R
H94C H -0.6297 0.0187 0.3688 0.062 Uiso 1 calc R
N1 N -0.0228(3) 0.0926(2) 0.5594(2) 0.0177(7) Uani 1 d .
N2 N -0.0269(4) 0.2701(3) 0.7043(3) 0.0291(10) Uani 1 d D
H2A H -0.051(5) 0.269(3) 0.747(3) 0.022(15) Uiso 1 d D
H2B H 0.002(5) 0.306(3) 0.690(4) 0.035(18) Uiso 1 d D
N3 N 0.6396(3) 0.3012(2) 0.4586(2) 0.0196(8) Uani 1 d .
N4 N 0.8536(4) 0.4577(3) 0.4503(4) 0.0441(13) Uani 1 d D
H41 H 0.822(7) 0.492(4) 0.419(5) 0.08(3) Uiso 1 d D
H42 H 0.915(5) 0.456(5) 0.490(5) 0.08(3) Uiso 1 d D
N5 N 0.6169(3) 0.1475(2) 0.4374(2) 0.0170(7) Uani 1 d .
N6 N 0.8316(3) -0.0066(2) 0.4132(2) 0.0146(7) Uani 1 d .
H61 H 0.843(5) -0.004(3) 0.362(4) 0.022(14) Uiso 1 d .
H62 H 0.802(5) -0.049(4) 0.415(4) 0.037(18) Uiso 1 d .
O1 O 0.0458(2) 0.05709(17) 0.41593(18) 0.0161(6) Uani 1 d .
O2 O -0.0802(2) 0.0492(2) 0.2885(2) 0.0213(7) Uani 1 d D
O3 O 0.3944(2) 0.16533(18) 0.45664(18) 0.0171(6) Uani 1 d .
O4 O 0.4120(2) 0.23778(17) 0.36005(19) 0.0167(6) Uiso 1 d .
O5 O 0.1135(2) 0.28293(19) 0.10061(19) 0.0205(7) Uani 1 d .
O6 O -0.0140(2) 0.20454(19) 0.05522(19) 0.0214(7) Uani 1 d .
O7 O -0.2144(3) 0.1551(3) 0.0273(3) 0.0392(10) Uani 1 d .
H70 H -0.146(7) 0.167(5) 0.039(5) 0.059 Uiso 1 d .
O8 O 0.3049(3) 0.1330(2) 0.5852(2) 0.0337(9) Uani 1 d .
H81 H 0.3194 0.1475 0.5426 0.051 Uiso 1 calc R
O9 O -0.4524(3) 0.0949(2) 0.1558(3) 0.0398(10) Uani 1 d .
H90 H -0.3908 0.0950 0.1511 0.060 Uiso 1 calc R
O10 O -0.2524(3) 0.0809(3) 0.1498(3) 0.0357(10) Uani 1 d D
H101 H -0.239(6) 0.102(4) 0.113(4) 0.04(2) Uiso 1 d D
H102 H -0.206(5) 0.072(5) 0.193(4) 0.08(3) Uiso 1 d D
Ni1 Ni 0.53753(4) 0.22617(3) 0.47213(3) 0.01418(15) Uani 1 d .
Ni2 Ni 0.0000 0.0000 0.5000 0.01233(18) Uani 1 d S

loop_
_atom_site_aniso_label
_atom_site_aniso_U_11
_atom_site_aniso_U_22
_atom_site_aniso_U_33
_atom_site_aniso_U_23
_atom_site_aniso_U_13
_atom_site_aniso_U_12
C1 0.0110(17) 0.016(2) 0.0146(17) 0.0004(15) 0.0032(14) 0.0002(14)
C2 0.0115(17) 0.015(2) 0.0117(16) 0.0014(14) 0.0011(13) -0.0023(14)
C3 0.0097(16) 0.024(3) 0.0123(17) -0.0021(15) 0.0008(13) -0.0010(15)
C4 0.0073(16) 0.021(3) 0.0123(17) 0.0000(15) -0.0001(13) 0.0004(14)
C5 0.0097(16) 0.021(3) 0.0138(17) -0.0022(16) 0.0003(13) -0.0019(15)
C6 0.0103(17) 0.024(3) 0.0158(18) 0.0039(16) 0.0018(14) -0.0021(15)
C7 0.0094(16) 0.022(2) 0.0106(16) 0.0040(15) -0.0009(13) -0.0016(15)
C8 0.0110(17) 0.029(3) 0.0111(17) 0.0036(16) -0.0003(14) 0.0013(16)
C9 0.0083(16) 0.021(3) 0.0145(18) -0.0010(16) -0.0014(13) -0.0041(15)
C10 0.0195(19) 0.020(3) 0.0172(18) 0.0017(16) 0.0048(15) 0.0021(16)
C11 0.018(2) 0.030(3) 0.020(2) 0.0024(18) 0.0066(16) 0.0009(18)
C12 0.020(2) 0.022(3) 0.0154(18) 0.0011(16) 0.0001(15) 0.0016(17)
C13 0.023(2) 0.019(3) 0.019(2) -0.0010(17) 0.0049(16) -0.0040(17)
C14 0.0178(19) 0.020(3) 0.0167(18) 0.0018(16) 0.0050(15) 0.0012(16)
C20 0.0149(19) 0.030(3) 0.023(2) 0.0007(19) 0.0014(16) 0.0009(18)
C21 0.024(2) 0.029(3) 0.032(2) 0.001(2) 0.0076(19) 0.000(2)
C22 0.020(2) 0.031(3) 0.034(3) -0.008(2) 0.0120(19) -0.0038(19)
C23 0.0131(19) 0.040(3) 0.027(2) -0.006(2) 0.0008(17) -0.0053(19)
C24 0.0125(19) 0.033(3) 0.020(2) 0.0011(19) 0.0001(16) 0.0009(17)
C30 0.0184(19) 0.018(3) 0.0177(19) 0.0027(16) 0.0049(15) 0.0017(16)
C31 0.0159(18) 0.021(3) 0.0192(19) 0.0016(17) 0.0061(15) 0.0009(16)
C32 0.0094(16) 0.023(3) 0.0142(17) -0.0006(16) 0.0000(13) 0.0027(15)
C33 0.0180(19) 0.022(3) 0.021(2) 0.0036(17) 0.0073(16) 0.0011(17)
C34 0.0137(18) 0.030(3) 0.020(2) 0.0012(18) 0.0057(15) -0.0016(17)
C71 0.031(3) 0.047(4) 0.032(3) 0.001(3) -0.005(2) -0.006(2)
C72 0.039(3) 0.052(4) 0.035(3) -0.006(3) 0.003(2) -0.014(3)
C73 0.043(4) 0.047(5) 0.053(4) -0.008(3) 0.005(3) -0.009(3)
C74 0.076(6) 0.074(7) 0.058(5) -0.019(5) 0.003(4) 0.024(5)
C80 0.044(3) 0.031(3) 0.026(2) -0.006(2) 0.014(2) -0.010(2)
C81 0.028(2) 0.035(3) 0.026(2) 0.002(2) 0.0076(19) -0.001(2)
C82 0.070(5) 0.036(4) 0.029(3) 0.000(2) 0.021(3) 0.007(3)
C83 0.067(5) 0.073(6) 0.028(3) -0.007(3) 0.006(3) -0.026(4)
C91 0.023(2) 0.035(3) 0.038(3) 0.001(2) 0.008(2) 0.000(2)
C92 0.031(3) 0.038(4) 0.025(2) -0.002(2) 0.003(2) 0.000(2)
C93 0.034(3) 0.039(4) 0.030(3) 0.000(2) 0.003(2) -0.008(2)
C94 0.048(4) 0.073(6) 0.035(3) 0.005(3) 0.014(3) -0.010(4)
N1 0.0157(16) 0.022(2) 0.0145(15) 0.0031(14) 0.0031(13) 0.0012(14)
N2 0.042(3) 0.020(3) 0.027(2) -0.0054(18) 0.0140(19) -0.0026(19)
N3 0.0096(15) 0.025(2) 0.0208(17) -0.0039(15) 0.0006(13) -0.0028(14)
N4 0.028(2) 0.039(4) 0.063(4) -0.001(3) 0.011(2) -0.014(2)
N5 0.0112(15) 0.024(2) 0.0144(15) -0.0015(14) 0.0018(12) -0.0002(13)
N6 0.0096(15) 0.017(2) 0.0173(16) 0.0000(14) 0.0044(12) -0.0003(13)
O1 0.0172(14) 0.0160(18) 0.0133(13) -0.0003(11) 0.0024(11) -0.0018(11)
O2 0.0108(13) 0.032(2) 0.0175(14) 0.0017(13) -0.0006(11) -0.0072(12)
O3 0.0113(13) 0.0248(19) 0.0112(12) 0.0028(12) -0.0018(10) -0.0028(11)
O5 0.0159(14) 0.027(2) 0.0138(13) 0.0036(12) -0.0020(11) -0.0041(12)
O6 0.0134(14) 0.030(2) 0.0129(13) 0.0021(13) -0.0066(11) -0.0054(12)
O7 0.0262(19) 0.054(3) 0.035(2) -0.0053(19) 0.0066(16) -0.0168(18)
O8 0.041(2) 0.039(3) 0.0223(17) -0.0056(16) 0.0116(15) -0.0167(18)
O9 0.0224(18) 0.041(3) 0.056(3) 0.017(2) 0.0131(17) 0.0107(17)
O10 0.0164(16) 0.052(3) 0.033(2) 0.0143(19) -0.0001(15) -0.0008(16)
Ni1 0.0078(2) 0.0201(3) 0.0110(2) -0.0027(2) -0.00189(17) 0.00045(19)
Ni2 0.0101(3) 0.0148(4) 0.0109(3) 0.0011(3) 0.0017(2) 0.0000(3)

loop_
_atom_type_symbol
_atom_type_description
_atom_type_scat_dispersion_real
_atom_type_scat_dispersion_imag
_atom_type_scat_source
C C 0.0033 0.0016 'International Tables Vol C Tables 4.2.6.8 and 6.1.1.4'
H H 0.0000 0.0000 'International Tables Vol C Tables 4.2.6.8 and 6.1.1.4'
N N 0.0061 0.0033 'International Tables Vol C Tables 4.2.6.8 and 6.1.1.4'
O O 0.0106 0.0060 'International Tables Vol C Tables 4.2.6.8 and 6.1.1.4'
Ni Ni 0.3393 1.1124 'International Tables Vol C Tables 4.2.6.8 and 6.1.1.4'

loop_
_geom_angle_atom_site_label_1
_geom_angle_atom_site_label_2
_geom_angle_atom_site_label_3
_geom_angle
_geom_angle_site_symmetry_1
_geom_angle_site_symmetry_3
O2 C1 O1 124.8(4) . .
O2 C1 C2 120.2(4) . .
O1 C1 C2 115.0(3) . .
C9 C2 C3 119.5(4) . .
C9 C2 C1 122.1(3) . .
C3 C2 C1 118.4(4) . .
C4 C3 C2 119.9(4) . .
C6 C4 C3 120.2(4) . .
C6 C4 C5 120.1(4) . .
C3 C4 C5 119.7(4) . .
O3 C5 O4 120.1(4) . .
O3 C5 C4 121.2(4) . .
O4 C5 C4 118.8(4) . .
O3 C5 Ni1 62.2(2) . .
O4 C5 Ni1 57.9(2) . .
C4 C5 Ni1 175.6(3) . .
C4 C6 C7 119.8(4) . .
C9 C7 C6 120.3(4) . .
C9 C7 C8 122.3(4) . .
C6 C7 C8 117.2(4) . .
O5 C8 O6 120.4(4) . .
O5 C8 C7 119.3(4) . .
O6 C8 C7 120.2(4) . .
O5 C8 Ni1 57.7(2) . 4_565
O6 C8 Ni1 63.3(2) . 4_565
C7 C8 Ni1 168.1(3) . 4_565
C7 C9 C2 120.1(4) . .
N1 C10 C11 124.0(5) . .
C10 C11 C12 120.6(4) . .
N2 C12 C11 122.3(4) . .
N2 C12 C13 121.5(5) . .
C11 C12 C13 116.2(4) . .
C14 C13 C12 119.1(4) . .
N1 C14 C13 125.2(4) . .
N3 C20 C21 124.1(4) . .
C20 C21 C22 119.3(5) . .
N4 C22 C23 120.6(5) . .
N4 C22 C21 122.4(6) . .
C23 C22 C21 117.0(5) . .
C24 C23 C22 119.9(4) . .
N3 C24 C23 123.4(5) . .
N5 C30 C31 123.7(4) . .
C30 C31 C32 119.5(4) . .
C31 C32 N6 121.5(4) . .
C31 C32 C33 117.8(4) . .
N6 C32 C33 120.6(4) . .
C34 C33 C32 118.7(4) . .
N5 C34 C33 124.1(4) . .
O7 C71 C72 113.8(5) . .
C73 C72 C71 111.4(6) . .
C72 C73 C74 112.1(7) . .
O8 C80 C81 109.9(5) . .
C80 C81 C82 112.3(5) . .
C83 C82 C81 113.9(6) . .
O9 C91 C92 111.3(5) . .
C91 C92 C93 112.7(5) . .
C94 C93 C92 112.6(6) . .
C14 N1 C10 114.8(4) . .
C14 N1 Ni2 122.2(3) . .
C10 N1 Ni2 122.7(3) . .
C20 N3 C24 116.3(4) . .
C20 N3 Ni1 124.2(3) . .
C24 N3 Ni1 119.4(3) . .
C34 N5 C30 116.2(4) . .
C34 N5 Ni1 119.9(3) . .
C30 N5 Ni1 123.0(3) . .
C32 N6 Ni2 119.0(3) . 1_655
C1 O1 Ni2 136.6(3) . .
C5 O3 Ni1 86.7(2) . .
C5 O4 Ni1 90.6(2) . .
C8 O5 Ni1 91.2(2) . 4_565
C8 O6 Ni1 85.3(3) . 4_565
N5 Ni1 N3 94.29(16) . .
N5 Ni1 O5 96.52(14) . 4_666
N3 Ni1 O5 93.50(15) . 4_666
N5 Ni1 O4 99.00(13) . .
N3 Ni1 O4 100.72(14) . .
O5 Ni1 O4 158.03(13) 4_666 .
N5 Ni1 O3 94.24(14) . .
N3 Ni1 O3 162.32(14) . .
O5 Ni1 O3 100.87(13) 4_666 .
O4 Ni1 O3 62.61(12) . .
N5 Ni1 O6 158.73(13) . 4_666
N3 Ni1 O6 89.57(15) . 4_666
O5 Ni1 O6 62.34(12) 4_666 4_666
O4 Ni1 O6 100.81(12) . 4_666
O3 Ni1 O6 88.06(13) . 4_666
N5 Ni1 C8 127.62(15) . 4_666
N3 Ni1 C8 89.09(16) . 4_666
O5 Ni1 C8 31.15(14) 4_666 4_666
O4 Ni1 C8 131.64(14) . 4_666
O3 Ni1 C8 97.87(13) . 4_666
O6 Ni1 C8 31.40(13) 4_666 4_666
N5 Ni1 C5 98.49(15) . .
N3 Ni1 C5 131.84(15) . .
O5 Ni1 C5 130.36(14) 4_666 .
O4 Ni1 C5 31.47(14) . .
O3 Ni1 C5 31.15(13) . .
O6 Ni1 C5 94.39(13) 4_666 .
C8 Ni1 C5 117.25(14) 4_666 .
O1 Ni2 N1 90.58(14) 3_556 .
O1 Ni2 N1 89.42(14) . .
O1 Ni2 N1 89.42(14) 3_556 3_556
O1 Ni2 N1 90.58(14) . 3_556
O1 Ni2 N6 92.17(13) 3_556 3_656
O1 Ni2 N6 87.83(13) . 3_656
N1 Ni2 N6 84.81(14) . 3_656
N1 Ni2 N6 95.19(14) 3_556 3_656
O1 Ni2 N6 87.83(13) 3_556 1_455
O1 Ni2 N6 92.17(13) . 1_455
N1 Ni2 N6 95.19(14) . 1_455
N1 Ni2 N6 84.81(14) 3_556 1_455

loop_
_geom_bond_atom_site_label_1
_geom_bond_atom_site_label_2
_geom_bond_distance
_geom_bond_site_symmetry_2
C1 O2 1.260(5) .
C1 O1 1.266(5) .
C1 C2 1.503(6) .
C2 C9 1.394(6) .
C2 C3 1.397(5) .
C3 C4 1.395(6) .
C4 C6 1.385(6) .
C4 C5 1.486(5) .
C5 O3 1.264(5) .
C5 O4 1.274(5) .
C5 Ni1 2.439(4) .
C6 C7 1.392(5) .
C7 C9 1.385(6) .
C7 C8 1.490(6) .
C8 O5 1.260(6) .
C8 O6 1.273(5) .
C8 Ni1 2.435(4) 4_565
C10 N1 1.359(6) .
C10 C11 1.367(7) .
C11 C12 1.396(7) .
C12 N2 1.352(7) .
C12 C13 1.403(6) .
C13 C14 1.377(7) .
C14 N1 1.346(6) .
C20 N3 1.347(6) .
C20 C21 1.357(7) .
C21 C22 1.405(7) .
C22 N4 1.352(7) .
C22 C23 1.387(8) .
C23 C24 1.367(7) .
C24 N3 1.349(5) .
C30 N5 1.354(6) .
C30 C31 1.375(6) .
C31 C32 1.378(7) .
C32 N6 1.398(6) .
C32 C33 1.401(6) .
C33 C34 1.379(7) .
C34 N5 1.338(7) .
C71 O7 1.426(7) .
C71 C72 1.506(10) .
C72 C73 1.501(11) .
C73 C74 1.530(11) .
C80 O8 1.420(6) .
C80 C81 1.505(7) .
C81 C82 1.531(8) .
C82 C83 1.501(11) .
C91 O9 1.425(7) .
C91 C92 1.492(8) .
C92 C93 1.525(9) .
C93 C94 1.508(9) .
N1 Ni2 2.104(4) .
N3 Ni1 2.032(4) .
N5 Ni1 2.026(4) .
N6 Ni2 2.223(3) 1_655
O1 Ni2 2.021(3) .
O3 Ni1 2.161(3) .
O4 Ni1 2.067(3) .
O5 Ni1 2.059(3) 4_565
O6 Ni1 2.183(3) 4_565
Ni1 O5 2.059(3) 4_666
Ni1 O6 2.183(3) 4_666
Ni1 C8 2.435(4) 4_666
Ni2 O1 2.021(3) 3_556
Ni2 N1 2.104(4) 3_556
Ni2 N6 2.223(3) 3_656
Ni2 N6 2.223(3) 1_455
